data_2006577
loop_
_publ_author_name
'Carolina Manzur'
'David Carrillo'
'Daphne Boys'

_publ_section_title
Chlorobis[1,1'-diphenylhydrazido(2--)-<i>N</i>^2^][hydridotris(pyrazolyl-<i>N</i>^2^)borato]molybdenum(VI)
_journal_issue 10
_journal_name_full 'Acta Crystallographica Section C'
_journal_page_first 1401
_journal_page_last 1403
_journal_paper_doi 10.1107/S0108270197007452
_journal_volume 53
_journal_year 1997
_chemical_formula_iupac '[Mo Cl (C9 H10 B N6) (C12 H10 N1)2]'
_chemical_formula_moiety 'C33 H30 B Cl Mo N10'
_chemical_formula_structural HB(C3H3N2)3Mo(NNC6H5)2Cl
_chemical_formula_sum 'C33 H30 B Cl Mo N10'
_chemical_formula_weight 708.87
_chemical_melting_point 520.15
_chemical_name_systematic
;
 [hydridotris(pyrazolyl)borato]-bis[1,1-diphenylhydrazido(2-)]chloromo-
 lybdenum(VI)
;
_space_group_IT_number 4
_symmetry_cell_setting monoclinic
_symmetry_space_group_name_Hall 'P 2yb'
_symmetry_space_group_name_H-M 'P 1 21 1'
_audit_creation_method SHELXL
_cell_angle_alpha 90.00
_cell_angle_beta 112.76(2)
_cell_angle_gamma 90.00
_cell_formula_units_Z 2
_cell_length_a 9.504(3)
_cell_length_b 18.536(5)
_cell_length_c 10.305(3)
_cell_measurement_reflns_used 32
_cell_measurement_temperature 295(2)
_cell_measurement_theta_max 15.0
_cell_measurement_theta_min 7.5
_cell_volume 1674.0(9)
_computing_cell_refinement P3/P4-PC
_computing_data_collection 'P3/P4-PC (Siemens, 1991)'
_computing_data_reduction 'XDISK in SHELXTL/PC (Sheldrich, 1991)'
_computing_molecular_graphics 'XP in SHELXTL/PC'
_computing_publication_material 'CIFTAB in SHELXL93'
_computing_structure_refinement 'SHELXL93 (Sheldrick, 1993)'
_computing_structure_solution 'XS in SHELXTL/PC'
_diffrn_ambient_temperature 293(2)
_diffrn_measurement_device 'Siemens R3m/V four-circle diffractometer'
_diffrn_measurement_method '\q/2\q scans'
_diffrn_radiation_monochromator graphite
_diffrn_radiation_source 'fine-focus sealed tube'
_diffrn_radiation_type MoK\a
_diffrn_radiation_wavelength 0.71073
_diffrn_reflns_av_R_equivalents 0.030
_diffrn_reflns_av_sigmaI/netI 0.0306
_diffrn_reflns_limit_h_max 13
_diffrn_reflns_limit_h_min 0
_diffrn_reflns_limit_k_max 26
_diffrn_reflns_limit_k_min 0
_diffrn_reflns_limit_l_max 13
_diffrn_reflns_limit_l_min -14
_diffrn_reflns_number 5327
_diffrn_reflns_theta_max 30.06
_diffrn_reflns_theta_min 2.14
_diffrn_standards_decay_% none
_diffrn_standards_interval_count 98
_diffrn_standards_number 2
_exptl_absorpt_coefficient_mu 0.511
_exptl_absorpt_correction_T_max 0.766
_exptl_absorpt_correction_T_min 0.681
_exptl_absorpt_correction_type '\y scans (XEMP in SHELXTL/PC; Sheldrick, 1991)'
_exptl_crystal_colour 'deep orange'
_exptl_crystal_density_diffrn 1.406
_exptl_crystal_density_method 'not measured'
_exptl_crystal_description parallelepiped
_exptl_crystal_F_000 724
_exptl_crystal_size_max 0.40
_exptl_crystal_size_mid 0.30
_exptl_crystal_size_min 0.28
_refine_diff_density_max 0.533
_refine_diff_density_min -0.418
_refine_ls_abs_structure_details 'Flack (1983)'
_refine_ls_abs_structure_Flack 0.00(3)
_refine_ls_extinction_method none
_refine_ls_goodness_of_fit_all 1.008
_refine_ls_goodness_of_fit_obs 1.050
_refine_ls_hydrogen_treatment noref
_refine_ls_matrix_type full
_refine_ls_number_parameters 415
_refine_ls_number_reflns 5056
_refine_ls_number_restraints 1
_refine_ls_restrained_S_all 1.008
_refine_ls_restrained_S_obs 1.050
_refine_ls_R_factor_all 0.037
_refine_ls_R_factor_obs .030
_refine_ls_shift/esd_max -0.001
_refine_ls_shift/esd_mean 0.000
_refine_ls_structure_factor_coef Fsqd
_refine_ls_weighting_details 'w = 1/[\s^2^(Fo^2^)+(0.0478P)^2^] where P=(Fo^2^+2Fc^2^)/3'
_refine_ls_weighting_scheme calc
_refine_ls_wR_factor_all 0.075
_refine_ls_wR_factor_obs .073
_reflns_number_observed 4449
_reflns_number_total 5056
_reflns_observed_criterion >2sigma(I)
_cod_data_source_file fg1296.cif
_cod_data_source_block hbn
_cod_depositor_comments
;
The following automatic conversions were performed:
'_symmetry_cell_setting' value 'Monoclinic' changed to 'monoclinic'
according to '/home/saulius/struct/CIF-dictionaries/cif_core.dic'
dictionary named 'cif_core.dic' version 2.4.1 from 2010-06-29.

Automatic conversion script
Id: cif_fix_enum 1527 2010-12-29 10:47:43Z saulius 

The following automatic conversions were performed:

'_chemical_melting_point' value '247C' was changed to '520.15' - it
was converted from degrees Celsius(C) to Kelvins(K).

Automatic conversion script
Id: cif_fix_values 1646 2011-03-28 12:23:43Z adriana 

The following automatic conversions were performed:

'_chemical_melting_point' value '247C' was changed to '520.15' - it
was converted from degrees Celsius(C) to
Kelvins(K).

'_symmetry_cell_setting' value 'Monoclinic' changed to
'monoclinic' according to
/home/saulius/struct/CIF-dictionaries/cif_core.dic dictionary named
'cif_core.dic' version 2.4.1 from 2010-06-29.

Automatic conversion script
Id: cif_fix_values 1715 2011-07-08 13:25:40Z adriana 

The following automatic conversions were performed:

'_refine_ls_weighting_scheme' value 'calc w =
1/[\s^2^(Fo^2^)+(0.0478P)^2^] where P=(Fo^2^+2Fc^2^)/3' was changed
to 'calc'. New tag '_refine_ls_weighting_details' was created. The
value of the new tag was set to 'w = 1/[\s^2^(Fo^2^)+(0.0478P)^2^]
where P=(Fo^2^+2Fc^2^)/3'.

Automatic conversion script
Id: cif_fix_values 3143 2015-03-26 13:38:13Z robertas 
;
_cod_original_cell_volume 1674.0(8)
_cod_original_sg_symbol_H-M 'P 21'
_cod_database_code 2006577

loop_
_symmetry_equiv_pos_as_xyz
'x, y, z'
'-x, y+1/2, -z'

loop_
_atom_site_aniso_label
_atom_site_aniso_U_11
_atom_site_aniso_U_22
_atom_site_aniso_U_33
_atom_site_aniso_U_12
_atom_site_aniso_U_13
_atom_site_aniso_U_23
Mo .02638(9) .02989(10) .02744(9) .0012(2) .00506(7) .0014(2)
Cl .0584(4) .0541(5) .0351(3) .0018(7) .0202(3) -.0018(6)
N1 .0318(12) .0429(15) .0302(12) -.0040(11) .0102(10) -.0038(11)
N2 .0353(13) .0385(15) .0347(13) -.0050(12) .0006(11) -.0004(12)
N3 .0360(13) .0394(15) .0361(13) .0064(12) .0130(11) .0059(11)
N4 .0333(14) .0326(14) .052(2) .0052(11) .0131(12) .0087(12)
N5 .0336(13) .0377(14) .0400(14) .0019(11) .0037(11) .0002(12)
N55 .043(2) .050(2) .045(2) .0123(13) .0104(13) .0031(14)
N6 .0329(11) .059(3) .0324(11) .0029(13) .0106(9) -.0011(13)
N66 .0402(14) .062(2) .0382(14) .0041(14) .0169(12) -.0009(14)
N7 .0364(14) .0416(15) .0331(13) -.0041(11) .0055(11) .0001(11)
N77 .0302(11) .074(2) .0385(12) -.004(2) .0080(9) .005(2)
C11 .0275(13) .045(2) .0302(14) .0009(12) .0062(11) -.0033(13)
C12 .041(2) .049(2) .038(2) .0025(13) .0110(13) .0041(13)
C13 .058(2) .060(2) .0383(14) .015(3) .0129(13) .009(3)
C14 .044(2) .088(3) .031(2) .014(2) .0043(14) -.003(2)
C15 .037(2) .075(3) .045(2) -.004(2) .0027(15) -.018(2)
C16 .037(2) .052(2) .045(2) -.003(2) .0081(15) -.007(2)
C21 .040(2) .045(2) .036(2) -.008(2) -.0021(15) .0030(15)
C22 .062(3) .047(2) .064(3) .004(2) .004(2) .004(2)
C23 .086(4) .047(3) .115(6) .013(3) -.010(4) .004(3)
C24 .114(6) .059(4) .132(7) -.031(4) -.042(5) .044(4)
C25 .110(5) .117(6) .076(4) -.065(5) -.019(4) .053(4)
C26 .070(3) .088(4) .049(2) -.033(3) .007(2) .012(2)
C31 .033(2) .040(2) .050(2) .0084(14) .0110(15) .001(2)
C32 .042(2) .053(2) .075(3) .004(2) .026(2) .002(2)
C33 .044(2) .064(3) .121(5) .000(2) .035(3) .001(3)
C34 .034(2) .067(3) .119(5) .008(2) .014(2) -.014(3)
C35 .065(3) .076(4) .071(3) .030(3) -.005(3) .000(3)
C36 .051(2) .057(2) .063(3) .014(2) .014(2) .012(2)
C41 .043(2) .038(2) .042(2) .0013(14) .0154(14) .0065(14)
C42 .042(2) .046(2) .050(2) .0010(15) .017(2) .011(2)
C43 .048(2) .068(3) .069(3) -.012(2) .015(2) .013(2)
C44 .077(3) .052(3) .081(3) -.026(2) .023(3) .000(2)
C45 .095(4) .034(2) .088(4) -.004(2) .033(3) -.001(2)
C46 .053(2) .042(2) .070(3) .004(2) .023(2) .004(2)
C51 .048(2) .038(2) .042(2) -.0023(15) .0003(15) .0074(15)
C52 .069(3) .042(2) .066(3) .009(2) -.001(2) .010(2)
C53 .058(2) .051(2) .063(3) .023(2) .004(2) .000(2)
C61 .0452(15) .077(2) .0349(13) .000(3) .0089(12) .003(3)
C62 .062(2) .108(5) .038(2) -.009(3) .022(2) -.012(3)
C63 .053(2) .094(3) .046(2) -.003(2) .028(2) -.014(2)
C71 .054(2) .044(2) .046(2) -.008(2) .007(2) .001(2)
C72 .056(2) .069(3) .048(2) -.026(2) .000(2) .002(2)
C73 .033(2) .091(3) .051(2) -.015(2) .005(2) .016(2)
B .036(2) .066(3) .049(2) .011(2) .013(2) -.003(2)

loop_
_atom_site_label
_atom_site_fract_x
_atom_site_fract_y
_atom_site_fract_z
_atom_site_U_iso_or_equiv
_atom_site_thermal_displace_type
_atom_site_calc_flag
_atom_site_refinement_flags
_atom_site_occupancy
_atom_site_disorder_group
_atom_site_type_symbol
Mo .42386(2) .515800(15) .18246(2) .02952(6) Uani d . 1 . Mo
Cl .46072(10) .51126(9) -.04007(8) .0486(2) Uani d . 1 . Cl
N1 .5846(3) .5708(2) .2737(3) .0355(5) Uani d . 1 . N
N2 .6810(3) .6215(2) .3448(3) .0401(6) Uani d . 1 . N
N3 .4851(3) .4258(2) .2346(3) .0375(6) Uani d . 1 . N
N4 .5502(3) .3641(2) .2868(3) .0405(6) Uani d . 1 . N
N5 .2846(3) .6183(2) .0985(3) .0403(6) Uani d . 1 . N
N55 .1590(4) .6340(2) .1255(3) .0479(7) Uani d . 1 . N
N6 .3440(3) .5286(2) .3520(3) .0419(9) Uani d . 1 . N
N66 .2019(3) .5533(2) .3322(3) .0464(7) Uani d . 1 . N
N7 .1774(3) .4776(2) .0672(3) .0394(6) Uani d . 1 . N
N77 .0590(3) .5105(3) .0883(3) .0491(7) Uani d . 1 . N
C11 .8078(3) .6044(2) .4705(3) .0358(6) Uani d . 1 . C
C12 .8282(4) .5354(2) .5261(4) .0444(8) Uani d . 1 . C
H12 .7609 .4970 .4767 .044 Uiso d R 1 . H
C13 .9512(4) .5212(4) .6501(3) .0537(9) Uani d . 1 . C
H13 .9657 .4737 .6901 .054 Uiso d R 1 . H
C14 1.0524(4) .5742(3) .7213(4) .0574(11) Uani d . 1 . C
H14 1.1287 .5644 .8130 .057 Uiso d R 1 . H
C15 1.0324(4) .6427(3) .6649(4) .0562(10) Uani d . 1 . C
H15 1.1123 .6775 .7051 .056 Uiso d R 1 . H
C16 .9119(4) .6593(2) .5397(4) .0473(8) Uani d . 1 . C
H16 .8896 .7081 .5075 .047 Uiso d R 1 . H
C21 .6449(4) .6939(2) .2994(4) .0458(9) Uani d . 1 . C
C22 .5784(5) .7383(3) .3686(6) .0641(12) Uani d . 1 . C
H22 .5604 .7219 .4491 .064 Uiso d R 1 . H
C23 .5429(8) .8083(3) .3202(8) .097(2) Uani d . 1 . C
H23 .4916 .8339 .3701 .097 Uiso d R 1 . H
C24 .5641(10) .8343(4) .2124(10) .129(4) Uani d . 1 . C
H24 .5439 .8845 .1899 .129 Uiso d R 1 . H
C25 .6294(9) .7910(5) .1421(7) .117(3) Uani d . 1 . C
H25 .6374 .8110 .0594 .117 Uiso d R 1 . H
C26 .6720(6) .7193(3) .1865(5) .0738(15) Uani d . 1 . C
H26 .7204 .6888 .1407 .074 Uiso d R 1 . H
C31 .7140(4) .3610(2) .3518(4) .0425(7) Uani d . 1 . C
C32 .7985(4) .3913(2) .2832(5) .0553(10) Uani d . 1 . C
H32 .7438 .4188 .1999 .055 Uiso d R 1 . H
C33 .9567(5) .3890(3) .3477(7) .0752(15) Uani d . 1 . C
H33 1.0171 .4097 .3011 .075 Uiso d R 1 . H
C34 1.0282(5) .3586(3) .4756(7) .078(2) Uani d . 1 . C
H34 1.1364 .3596 .5288 .078 Uiso d R 1 . H
C35 .9449(6) .3277(3) .5430(6) .080(2) Uani d . 1 . C
H35 .9979 .3037 .6309 .080 Uiso d R 1 . H
C36 .7836(5) .3280(3) .4815(5) .0595(11) Uani d . 1 . C
H36 .7240 .3070 .5287 .059 Uiso d R 1 . H
C41 .4586(4) .3004(2) .2642(4) .0411(7) Uani d . 1 . C
C42 .3094(4) .3069(2) .2531(4) .0463(8) Uani d . 1 . C
H42 .2627 .3517 .2611 .046 Uiso d R 1 . H
C43 .2173(5) .2463(3) .2260(5) .0638(12) Uani d . 1 . C
H43 .1136 .2508 .2178 .064 Uiso d R 1 . H
C44 .2739(6) .1795(3) .2115(6) .0722(14) Uani d . 1 . C
H44 .2178 .1350 .1941 .072 Uiso d R 1 . H
C45 .4210(7) .1733(3) .2241(6) .0735(14) Uani d . 1 . C
H45 .4583 .1266 .2122 .073 Uiso d R 1 . H
C46 .5158(6) .2333(2) .2495(5) .0557(11) Uani d . 1 . C
H46 .6194 .2340 .2562 .056 Uiso d R 1 . H
C51 .3108(4) .6748(2) .0326(4) .0478(8) Uani d . 1 . C
H51 .3942 .6776 .0022 .048 Uiso d R 1 . H
C52 .2026(6) .7282(3) .0168(5) .0673(13) Uani d . 1 . C
H52 .1928 .7743 -.0285 .067 Uiso d R 1 . H
C53 .1098(5) .7002(2) .0756(5) .0633(12) Uani d . 1 . C
H53 .0252 .7250 .0843 .063 Uiso d R 1 . H
C61 .4127(4) .5126(4) .4885(3) .0542(8) Uani d . 1 . C
H61 .5130 .4920 .5304 .054 Uiso d R 1 . H
C62 .3161(5) .5247(4) .5567(4) .0686(15) Uani d . 1 . C
H62 .3343 .5189 .6544 .069 Uiso d R 1 . H
C63 .1850(5) .5510(3) .4560(4) .0618(11) Uani d . 1 . C
H63 .0940 .5658 .4679 .062 Uiso d R 1 . H
C71 .1197(5) .4226(2) -.0201(4) .0514(9) Uani d . 1 . C
H71 .1787 .3917 -.0545 .051 Uiso d R 1 . H
C72 -.0388(5) .4187(3) -.0577(5) .0637(12) Uani d . 1 . C
H72 -.1159 .3878 -.1210 .064 Uiso d R 1 . H
C73 -.0710(4) .4738(3) .0125(5) .0615(12) Uani d . 1 . C
H73 -.1693 .4886 .0088 .062 Uiso d R 1 . H
B .0869(5) .5753(3) .1841(5) .0513(10) Uani d . 1 . B
H -.0156 .5935 .1888 .051 Uiso d R 1 . H

loop_
_atom_type_symbol
_atom_type_description
_atom_type_scat_dispersion_real
_atom_type_scat_dispersion_imag
_atom_type_scat_source
C C 0.0033 0.0016 'International Tables Vol C Tables 4.2.6.8 and 6.1.1.4'
H H 0.0000 0.0000 'International Tables Vol C Tables 4.2.6.8 and 6.1.1.4'
B B 0.0013 0.0007 'International Tables Vol C Tables 4.2.6.8 and 6.1.1.4'
N N 0.0061 0.0033 'International Tables Vol C Tables 4.2.6.8 and 6.1.1.4'
Cl Cl 0.1484 0.1585 'International Tables Vol C Tables 4.2.6.8 and 6.1.1.4'
Mo Mo -1.6832 0.6857 'International Tables Vol C Tables 4.2.6.8 and 6.1.1.4'

loop_
_geom_angle_atom_site_label_1
_geom_angle_atom_site_label_2
_geom_angle_atom_site_label_3
_geom_angle
_geom_angle_publ_flag
N1 Mo Cl 96.34(10) no
N3 Mo Cl 95.84(10) no
N6 Mo Cl 167.87(8) yes
N5 Mo Cl 86.89(9) no
N7 Mo Cl 89.53(8) no
N1 Mo N3 105.33(14) no
N1 Mo N5 88.71(12) no
N1 Mo N6 90.45(12) no
N1 Mo N7 161.99(12) yes
N3 Mo N5 165.25(12) yes
N3 Mo N6 92.02(13) no
N3 Mo N7 90.92(12) no
N5 Mo N6 83.21(12) no
N5 Mo N7 74.59(10) no
N6 Mo N7 81.11(11) no
N2 N1 Mo 167.1(2) yes
N1 N2 C11 120.6(3) yes
N1 N2 C21 117.6(3) yes
C21 N2 C11 121.5(3) yes
N4 N3 Mo 170.9(3) yes
N3 N4 C31 118.7(3) yes
N3 N4 C41 119.4(3) yes
C41 N4 C31 121.6(3) yes
C51 N5 N55 106.8(3) ?
C51 N5 Mo 131.0(3) ?
N55 N5 Mo 121.8(2) no
C53 N55 N5 108.8(4) ?
C53 N55 B 131.2(4) ?
N5 N55 B 119.4(3) no
C61 N6 N66 106.5(3) ?
C61 N6 Mo 130.0(3) ?
N66 N6 Mo 123.4(2) no
C63 N66 N6 108.8(3) ?
C63 N66 B 130.1(3) ?
N6 N66 B 121.0(3) no
C71 N7 N77 107.5(3) ?
C71 N7 Mo 131.2(3) ?
N77 N7 Mo 121.2(2) no
C73 N77 N7 107.8(4) ?
C73 N77 B 131.5(4) ?
N7 N77 B 120.7(3) no
C12 C11 C16 120.0(3) ?
C12 C11 N2 121.1(3) ?
C16 C11 N2 118.9(3) ?
C13 C12 C11 119.4(4) ?
C13 C12 H12 120.0 ?
C11 C12 H12 120.5 ?
C14 C13 C12 121.7(5) ?
C14 C13 H13 118.2 ?
C12 C13 H13 120.0 ?
C13 C14 C15 118.7(4) ?
C13 C14 H14 119.8 ?
C15 C14 H14 121.2 ?
C14 C15 C16 121.7(4) ?
C14 C15 H15 118.7 ?
C16 C15 H15 118.9 ?
C15 C16 C11 118.5(4) ?
C15 C16 H16 121.5 ?
C11 C16 H16 119.3 ?
C26 C21 C22 120.2(5) ?
C26 C21 N2 120.3(5) ?
C22 C21 N2 119.4(4) ?
C23 C22 C21 117.8(6) ?
C23 C22 H22 120.5 ?
C21 C22 H22 121.6 ?
C24 C23 C22 124.1(8) ?
C24 C23 H23 123.8 ?
C22 C23 H23 111.9 ?
C23 C24 C25 118.9(7) ?
C23 C24 H24 119.0 ?
C25 C24 H24 121.8 ?
C24 C25 C26 120.6(7) ?
C24 C25 H25 116.7 ?
C26 C25 H25 122.6 ?
C21 C26 C25 118.4(7) ?
C21 C26 H26 119.9 ?
C25 C26 H26 121.7 ?
C32 C31 C36 121.3(4) ?
C32 C31 N4 119.0(3) ?
C36 C31 N4 119.6(4) ?
C31 C32 C33 118.6(5) ?
C31 C32 H32 117.0 ?
C33 C32 H32 123.7 ?
C34 C33 C32 121.5(5) ?
C34 C33 H33 118.9 ?
C32 C33 H33 119.6 ?
C33 C34 C35 120.0(4) ?
C33 C34 H34 124.9 ?
C35 C34 H34 115.0 ?
C34 C35 C36 120.9(5) ?
C34 C35 H35 118.6 ?
C36 C35 H35 120.4 ?
C31 C36 C35 117.7(5) ?
C31 C36 H36 120.9 ?
C35 C36 H36 121.4 ?
C42 C41 C46 120.0(4) ?
C42 C41 N4 118.8(3) ?
C46 C41 N4 121.1(3) ?
C41 C42 C43 119.7(4) ?
C41 C42 H42 124.1 ?
C43 C42 H42 116.2 ?
C44 C43 C42 120.5(4) ?
C44 C43 H43 119.8 ?
C42 C43 H43 119.7 ?
C45 C44 C43 119.6(4) ?
C45 C44 H44 115.0 ?
C43 C44 H44 125.4 ?
C44 C45 C46 121.2(5) ?
C44 C45 H45 118.7 ?
C46 C45 H45 120.1 ?
C41 C46 C45 119.0(4) ?
C41 C46 H46 114.4 ?
C45 C46 H46 126.6 ?
N5 C51 C52 110.3(4) ?
N5 C51 H51 123.6 ?
C52 C51 H51 126.1 ?
C53 C52 C51 104.8(4) ?
C53 C52 H52 127.0 ?
C51 C52 H52 128.2 ?
N55 C53 C52 109.4(4) ?
N55 C53 H53 125.6 ?
C52 C53 H53 124.9 ?
N6 C61 C62 110.6(4) ?
N6 C61 H61 123.9 ?
C62 C61 H61 125.4 ?
C63 C62 C61 105.3(3) ?
C63 C62 H62 125.2 ?
C61 C62 H62 129.4 ?
N66 C63 C62 108.8(4) ?
N66 C63 H63 123.8 ?
C62 C63 H63 127.4 ?
N7 C71 C72 110.0(4) ?
N7 C71 H71 124.1 ?
C72 C71 H71 125.9 ?
C73 C72 C71 104.8(4) ?
C73 C72 H72 122.9 ?
C71 C72 H72 132.3 ?
C72 C73 N77 110.0(4) ?
C72 C73 H73 127.7 ?
N77 C73 H73 122.3 ?
N55 B N66 108.8(3) no
N55 B N77 107.5(3) no
N66 B N77 108.2(3) no
N77 B H 110.7 ?
N55 B H 110.8 ?
N66 B H 110.7 ?

loop_
_geom_bond_atom_site_label_1
_geom_bond_atom_site_label_2
_geom_bond_site_symmetry_2
_geom_bond_distance
_geom_bond_publ_flag
Mo Cl . 2.4516(10) yes
Mo N1 . 1.773(3) yes
Mo N3 . 1.780(3) yes
Mo N5 . 2.285(3) yes
Mo N6 . 2.170(3) yes
Mo N7 . 2.290(3) yes
N1 N2 . 1.319(4) yes
N3 N4 . 1.312(4) yes
N2 C11 . 1.422(4) yes
N2 C21 . 1.419(5) yes
N4 C31 . 1.438(4) yes
N4 C41 . 1.431(5) yes
N5 C51 . 1.324(5) ?
N5 N55 . 1.358(4) yes
N55 C53 . 1.342(5) ?
N55 B . 1.530(6) yes
N6 C61 . 1.336(4) ?
N6 N66 . 1.364(4) yes
N66 C63 . 1.346(5) ?
N66 B . 1.549(5) yes
N7 C71 . 1.331(5) ?
N7 N77 . 1.370(5) yes
N77 C73 . 1.361(5) ?
N77 B . 1.511(7) yes
C11 C12 . 1.384(5) ?
C11 C16 . 1.406(5) ?
C12 C13 . 1.383(5) ?
C12 H12 . .96 ?
C13 C14 . 1.372(7) ?
C13 H13 . .96 ?
C14 C15 . 1.379(7) ?
C14 H14 . .96 ?
C15 C16 . 1.387(5) ?
C15 H15 . .96 ?
C16 H16 . .96 ?
C21 C26 . 1.368(6) ?
C21 C22 . 1.391(7) ?
C22 C23 . 1.384(7) ?
C22 H22 . .96 ?
C23 C24 . 1.297(12) ?
C23 H23 . .96 ?
C24 C25 . 1.378(13) ?
C24 H24 . .96 ?
C25 C26 . 1.413(11) ?
C25 H25 . .96 ?
C26 H26 . .96 ?
C31 C32 . 1.378(6) ?
C31 C36 . 1.383(6) ?
C32 C33 . 1.390(6) ?
C32 H32 . .96 ?
C33 C34 . 1.351(9) ?
C33 H33 . .96 ?
C34 C35 . 1.364(8) ?
C34 H34 . .96 ?
C35 C36 . 1.415(7) ?
C35 H35 . .96 ?
C36 H36 . .96 ?
C41 C42 . 1.383(5) ?
C41 C46 . 1.389(6) ?
C42 C43 . 1.383(6) ?
C42 H42 . .96 ?
C43 C44 . 1.381(7) ?
C43 H43 . .96 ?
C44 C45 . 1.359(8) ?
C44 H44 . .96 ?
C45 C46 . 1.391(7) ?
C45 H45 . .96 ?
C46 H46 . .96 ?
C51 C52 . 1.390(6) ?
C51 H51 . .96 ?
C52 C53 . 1.352(8) ?
C52 H52 . .96 ?
C53 H53 . .96 ?
C61 C62 . 1.373(5) ?
C61 H61 . .96 ?
C62 C63 . 1.367(7) ?
C62 H62 . .96 ?
C63 H63 . .96 ?
C71 C72 . 1.405(6) ?
C71 H71 . .96 ?
C72 C73 . 1.352(7) ?
C72 H72 . .96 ?
C73 H73 . .96 ?
B H . 1.05 ?

loop_
_geom_contact_atom_site_label_1
_geom_contact_atom_site_label_2
_geom_contact_distance
_geom_contact_site_symmetry_2
C24 Cl 3.693(7) 2_655
H24 Cl 2.80 2_655
C62 Cl 3.847(4) 1_556
H62 Cl 2.91 1_556

loop_
_geom_torsion_atom_site_label_1
_geom_torsion_atom_site_label_2
_geom_torsion_atom_site_label_3
_geom_torsion_atom_site_label_4
_geom_torsion
N1 N2 C11 C12 -4.0(5)
N1 N2 C11 C16 177.1(3)
N1 N2 C21 C22 99.2(4)
N1 N2 C21 C26 -79.3(5)
N3 N4 C31 C32 -47.1(5)
N3 N4 C31 C36 132.7(4)
N3 N4 C41 C42 -31.4(5)
N3 N4 C41 C46 146.8(4)
